data_2241867
loop_
_publ_author_name
'Hulushe, S. T.'
'Hosten, E. C.'
'Watkins, G. M.'

_publ_section_title
;
 Dimethylammonium 2,4,5-tricarboxybenzoate: an example of the
 decarbonylation of <i>N</i>,<i>N</i>-dimethylformamide in the presence of
 a metal and a benzenepolycarboxylic acid. Is zirconium(IV) the
 <i>Tsotsi</i>?
;
_journal_coeditor_code SJ5505
_journal_issue 11
_journal_name_full 'Acta Crystallographica Section E'
_journal_page_first 1521
_journal_page_last 1525
_journal_paper_doi 10.1107/S2056989016014948
_journal_volume 72
_journal_year 2016
_chemical_formula_iupac 'C2 H8 N +, C10 H5 O8 -'
_chemical_formula_moiety 'C2 H8 N +, C10 H5 O8 -'
_chemical_formula_sum 'C12 H13 N O8'
_chemical_formula_weight 299.23
_chemical_name_systematic
;
Dimethylammonium 2,4,5-tricarboxybenzoate
;
_space_group_crystal_system tetragonal
_space_group_IT_number 76
_space_group_name_Hall 'P 4w'
_space_group_name_H-M_alt 'P 41'
_symmetry_cell_setting tetragonal
_symmetry_space_group_name_Hall 'P 4w'
_symmetry_space_group_name_H-M 'P 41'
_atom_sites_solution_hydrogens mixed
_audit_creation_method SHELXL-2014/7
_cell_angle_alpha 90
_cell_angle_beta 90
_cell_angle_gamma 90
_cell_formula_units_Z 8
_cell_length_a 9.6621(5)
_cell_length_b 9.6621(5)
_cell_length_c 27.8940(17)
_cell_measurement_reflns_used 9896
_cell_measurement_temperature 200(2)
_cell_measurement_theta_max 28.32
_cell_measurement_theta_min 2.23
_cell_volume 2604.1(2)
_computing_cell_refinement
;
APEX2 (Bruker, 2010)
;
_computing_data_collection
;
APEX2 (Bruker, 2010)
;
_computing_data_reduction
;
SAINT (Bruker, 2010)
;
_computing_molecular_graphics
;
ORTEP-3 for Windows (Farrugia, 2012) and Mercury (Macrae <i>et al.</i>,
2008)
;
_computing_publication_material
;
PLATON (Spek, 2009)
;
_computing_structure_refinement
;
SHELXL2014 (Sheldrick, 2015b) and
<i>ShelXle</i> (H\"ubschle <i>et al.</i>, 2011)
;
_computing_structure_solution
;
SHELXT (Sheldrick, 2015a)
;
_diffrn_ambient_temperature 200(2)
_diffrn_detector_area_resol_mean 8.3333
_diffrn_measured_fraction_theta_full 0.996
_diffrn_measured_fraction_theta_max 0.997
_diffrn_measurement_device_type 'Bruker APEXII CCD'
_diffrn_measurement_method '\f and \w scans'
_diffrn_radiation_monochromator graphite
_diffrn_radiation_source 'sealed tube'
_diffrn_radiation_type MoK\a
_diffrn_radiation_wavelength 0.71073
_diffrn_reflns_av_R_equivalents 0.0245
_diffrn_reflns_limit_h_max 12
_diffrn_reflns_limit_h_min -12
_diffrn_reflns_limit_k_max 12
_diffrn_reflns_limit_k_min -12
_diffrn_reflns_limit_l_max 37
_diffrn_reflns_limit_l_min -37
_diffrn_reflns_number 47565
_diffrn_reflns_theta_full 25.242
_diffrn_reflns_theta_max 28.315
_diffrn_reflns_theta_min 2.108
_exptl_absorpt_coefficient_mu 0.131
_exptl_absorpt_correction_T_max 1.0000
_exptl_absorpt_correction_T_min 0.9461
_exptl_absorpt_correction_type numerical
_exptl_absorpt_process_details
;
(SADABS; Bruker, 2010)
;
_exptl_crystal_colour 'pale yellow'
_exptl_crystal_density_diffrn 1.526
_exptl_crystal_density_method 'not measured'
_exptl_crystal_description block
_exptl_crystal_F_000 1248
_exptl_crystal_size_max 0.418
_exptl_crystal_size_mid 0.316
_exptl_crystal_size_min 0.202
_refine_diff_density_max 0.398
_refine_diff_density_min -0.271
_refine_ls_abs_structure_details
;
Flack <i>x</i> determined using 2780 quotients
[(<i>I</i>^+^)-(<i>I</i>^-^)]/[(<i>I</i>^+^)+(<i>I</i>^-^)]
(Parsons <i>et al.</i>, 2013)
;
_refine_ls_abs_structure_Flack -0.14(15)
_refine_ls_extinction_method none
_refine_ls_goodness_of_fit_ref 1.147
_refine_ls_hydrogen_treatment constr
_refine_ls_matrix_type full
_refine_ls_number_parameters 388
_refine_ls_number_reflns 6473
_refine_ls_number_restraints 2
_refine_ls_restrained_S_all 1.148
_refine_ls_R_factor_all 0.0482
_refine_ls_R_factor_gt 0.0455
_refine_ls_shift/su_max 0.000
_refine_ls_shift/su_mean 0.000
_refine_ls_structure_factor_coef Fsqd
_refine_ls_weighting_details 'w=1/[\s^2^(Fo^2^)+(0.0614P)^2^+1.8024P] where P=(Fo^2^+2Fc^2^)/3'
_refine_ls_weighting_scheme calc
_refine_ls_wR_factor_gt 0.1322
_refine_ls_wR_factor_ref 0.1338
_reflns_number_gt 6118
_reflns_number_total 6473
_reflns_threshold_expression 'I > 2\s(I)'
_cod_data_source_file sj5505sup1.cif
_cod_data_source_block I
_cod_original_cell_volume 2604.1(3)
_cod_database_code 2241867
_shelx_space_group_comment
;
The symmetry employed for this shelxl refinement is uniquely defined
by the following loop, which should always be used as a source of
symmetry information in preference to the above space-group names.
They are only intended as comments.
;
_shelx_estimated_absorpt_t_min 0.947
_shelx_estimated_absorpt_t_max 0.974
_shelxl_version_number 2014/7

loop_
_space_group_symop_operation_xyz
'x, y, z'
'-x, -y, z+1/2'
'-y, x, z+1/4'
'y, -x, z+3/4'

loop_
_atom_site_type_symbol
_atom_site_label
_atom_site_fract_x
_atom_site_fract_y
_atom_site_fract_z
_atom_site_U_iso_or_equiv
_atom_site_adp_type
_atom_site_calc_flag
_atom_site_occupancy
O O11 0.5156(3) 1.2649(3) 0.49062(12) 0.0377(7) Uani d 1
H H11A 0.5377 1.3476 0.4959 0.057 Uiso calc 1
O O12 0.6526(3) 1.2222(3) 0.55294(12) 0.0349(6) Uani d 1
O O13 0.8393(3) 1.0813(3) 0.48959(12) 0.0340(7) Uani d 1
O O14 0.8840(3) 0.8724(3) 0.51895(13) 0.0363(7) Uani d 1
H H14A 0.9655 0.8913 0.5107 0.054 Uiso calc 1
O O15 0.5589(3) 0.5243(3) 0.50160(14) 0.0406(8) Uani d 1
O O16 0.3406(3) 0.5520(3) 0.48128(12) 0.0321(6) Uani d 1
O O17 0.1613(3) 0.7171(3) 0.49938(13) 0.0365(7) Uani d 1
H H17A 0.2233 0.6602 0.4919 0.055 Uiso calc 1
O O18 0.1428(3) 0.9376(3) 0.51382(13) 0.0351(7) Uani d 1
O O21 0.5303(3) 0.7790(3) 0.38363(14) 0.0370(7) Uani d 1
O O22 0.5504(3) 1.0018(3) 0.37440(17) 0.0500(10) Uani d 1
H H22A 0.6137 1.0670 0.3758 0.075 Uiso d 1
O O23 0.7235(3) 1.1753(3) 0.37790(17) 0.0455(9) Uani d 1
O O24 0.9469(3) 1.1983(2) 0.38543(13) 0.0318(6) Uani d 1
O O25 1.2733(2) 0.8364(3) 0.39696(10) 0.0276(6) Uani d 1
H H25A 1.3548 0.8232 0.3875 0.041 Uiso calc 1
O O26 1.2263(3) 0.6532(3) 0.35071(11) 0.0291(6) Uani d 1
O O27 1.0649(3) 0.4957(3) 0.41643(10) 0.0265(5) Uani d 1
O O28 0.8825(3) 0.4524(2) 0.36955(11) 0.0286(6) Uani d 1
H H28 0.9106 0.3703 0.3714 0.043 Uiso calc 1
N N3 0.9720(4) 0.3343(4) 0.49322(15) 0.0420(9) Uani d 1
H H3A 0.9185 0.2571 0.4910 0.050 Uiso calc 1
H H3B 1.0072 0.3520 0.4636 0.050 Uiso calc 1
N N4 0.3409(3) 0.3907(4) 0.39447(13) 0.0310(7) Uani d 1
H H4A 0.2799 0.4288 0.3734 0.037 Uiso calc 1
H H4B 0.3290 0.4338 0.4232 0.037 Uiso calc 1
C C10 0.5492(3) 1.0341(3) 0.51166(12) 0.0190(6) Uani d 1
C C11 0.6516(3) 0.9326(3) 0.50839(12) 0.0180(6) Uani d 1
C C12 0.6134(3) 0.7951(3) 0.50505(13) 0.0203(6) Uani d 1
H H12 0.6836 0.7263 0.5043 0.024 Uiso calc 1
C C13 0.4749(3) 0.7538(3) 0.50279(12) 0.0181(6) Uani d 1
C C14 0.3713(3) 0.8560(3) 0.50605(12) 0.0182(6) Uani d 1
C C15 0.4121(3) 0.9940(3) 0.51066(13) 0.0193(6) Uani d 1
H H15 0.3426 1.0631 0.5132 0.023 Uiso calc 1
C C16 0.5807(3) 1.1841(3) 0.52053(13) 0.0214(6) Uani d 1
C C17 0.8019(3) 0.9708(3) 0.50521(13) 0.0207(6) Uani d 1
C C18 0.4570(4) 0.5988(3) 0.49537(14) 0.0238(7) Uani d 1
C C19 0.2155(3) 0.8358(4) 0.50648(14) 0.0239(7) Uani d 1
C C20 0.7591(3) 0.8638(3) 0.38189(13) 0.0186(6) Uani d 1
C C21 0.8632(3) 0.9671(3) 0.38146(13) 0.0185(6) Uani d 1
C C22 1.0014(3) 0.9250(3) 0.38182(13) 0.0200(6) Uani d 1
H H22 1.0716 0.9938 0.3817 0.024 Uiso calc 1
C C23 1.0406(3) 0.7872(3) 0.38235(12) 0.0158(6) Uani d 1
C C24 0.9378(3) 0.6852(3) 0.38409(12) 0.0173(6) Uani d 1
C C25 0.7998(3) 0.7253(3) 0.38374(13) 0.0194(6) Uani d 1
H H25 0.7304 0.6558 0.3848 0.023 Uiso calc 1
C C26 0.6027(3) 0.8836(4) 0.38037(15) 0.0249(7) Uani d 1
C C27 0.8424(4) 1.1233(3) 0.38165(15) 0.0266(7) Uani d 1
C C28 1.1904(3) 0.7498(3) 0.37547(13) 0.0201(6) Uani d 1
C C29 0.9707(3) 0.5344(3) 0.39091(12) 0.0186(6) Uani d 1
C C31 1.0866(6) 0.3067(6) 0.5262(2) 0.0530(13) Uani d 1
H H31A 1.1372 0.2244 0.5154 0.080 Uiso calc 1
H H31B 1.0499 0.2906 0.5585 0.080 Uiso calc 1
H H31C 1.1492 0.3864 0.5267 0.080 Uiso calc 1
C C32 0.8850(6) 0.4510(7) 0.5079(3) 0.0627(16) Uani d 1
H H32A 0.9411 0.5354 0.5093 0.094 Uiso calc 1
H H32B 0.8457 0.4323 0.5397 0.094 Uiso calc 1
H H32C 0.8099 0.4633 0.4847 0.094 Uiso calc 1
C C41 0.3069(5) 0.2421(4) 0.40027(17) 0.0353(9) Uani d 1
H H41A 0.3220 0.1939 0.3698 0.053 Uiso calc 1
H H41B 0.2097 0.2326 0.4098 0.053 Uiso calc 1
H H41C 0.3664 0.2017 0.4250 0.053 Uiso calc 1
C C42 0.4831(4) 0.4183(5) 0.37732(19) 0.0395(10) Uani d 1
H H42A 0.4988 0.3687 0.3471 0.059 Uiso calc 1
H H42B 0.5498 0.3865 0.4014 0.059 Uiso calc 1
H H42C 0.4949 0.5179 0.3721 0.059 Uiso calc 1

loop_
_atom_site_aniso_label
_atom_site_aniso_U_11
_atom_site_aniso_U_22
_atom_site_aniso_U_33
_atom_site_aniso_U_12
_atom_site_aniso_U_13
_atom_site_aniso_U_23
O11 0.0440(17) 0.0134(11) 0.0557(19) -0.0008(11) -0.0229(14) -0.0006(12)
O12 0.0337(14) 0.0235(13) 0.0475(17) 0.0014(11) -0.0156(13) -0.0105(12)
O13 0.0244(13) 0.0226(12) 0.0550(18) -0.0073(10) 0.0025(12) 0.0038(12)
O14 0.0114(11) 0.0270(13) 0.070(2) -0.0007(10) -0.0005(12) 0.0107(14)
O15 0.0245(13) 0.0136(11) 0.084(3) -0.0006(10) -0.0132(15) -0.0025(13)
O16 0.0201(12) 0.0194(12) 0.0567(18) -0.0025(9) -0.0041(12) -0.0130(12)
O17 0.0174(12) 0.0261(13) 0.066(2) -0.0019(10) 0.0030(13) -0.0130(13)
O18 0.0132(11) 0.0260(13) 0.066(2) 0.0014(10) -0.0006(12) -0.0076(13)
O21 0.0109(11) 0.0223(13) 0.078(2) -0.0005(9) -0.0032(13) 0.0035(14)
O22 0.0147(12) 0.0226(13) 0.113(3) 0.0058(10) -0.0048(16) 0.0069(16)
O23 0.0191(13) 0.0148(12) 0.102(3) 0.0052(9) -0.0021(16) -0.0011(15)
O24 0.0222(12) 0.0108(10) 0.0624(19) -0.0022(9) -0.0031(13) 0.0014(11)
O25 0.0095(10) 0.0280(13) 0.0454(16) -0.0009(9) -0.0013(10) -0.0052(11)
O26 0.0186(11) 0.0230(12) 0.0457(16) 0.0041(10) 0.0020(11) -0.0069(11)
O27 0.0216(12) 0.0175(11) 0.0405(15) 0.0036(9) -0.0048(10) 0.0043(10)
O28 0.0314(13) 0.0099(10) 0.0445(16) -0.0022(9) -0.0115(11) -0.0007(10)
N3 0.051(2) 0.0303(17) 0.045(2) -0.0167(16) -0.0150(18) 0.0110(15)
N4 0.0235(15) 0.0280(16) 0.0414(19) 0.0082(12) -0.0053(13) -0.0080(14)
C10 0.0182(14) 0.0144(13) 0.0243(16) -0.0007(11) -0.0005(12) -0.0010(11)
C11 0.0137(13) 0.0149(13) 0.0255(16) 0.0009(11) -0.0005(11) 0.0005(11)
C12 0.0129(14) 0.0152(14) 0.0328(18) -0.0002(11) -0.0014(12) -0.0004(12)
C13 0.0130(13) 0.0119(13) 0.0295(17) -0.0008(11) -0.0020(12) -0.0005(11)
C14 0.0127(13) 0.0161(14) 0.0258(16) -0.0010(11) 0.0010(11) -0.0023(12)
C15 0.0124(13) 0.0149(14) 0.0305(16) 0.0009(10) -0.0018(12) -0.0035(12)
C16 0.0165(14) 0.0143(13) 0.0333(18) -0.0014(11) 0.0003(13) -0.0035(12)
C17 0.0147(14) 0.0178(14) 0.0297(17) -0.0020(11) 0.0027(12) -0.0058(12)
C18 0.0212(15) 0.0131(13) 0.0370(19) -0.0018(12) 0.0005(14) 0.0002(13)
C19 0.0128(14) 0.0244(16) 0.0344(19) -0.0008(12) -0.0003(13) -0.0047(14)
C20 0.0102(12) 0.0152(14) 0.0304(17) 0.0013(10) -0.0002(12) -0.0016(12)
C21 0.0153(14) 0.0102(12) 0.0299(16) 0.0005(10) -0.0018(12) -0.0015(12)
C22 0.0145(13) 0.0118(13) 0.0336(17) -0.0023(10) 0.0007(13) -0.0016(12)
C23 0.0092(12) 0.0124(13) 0.0258(15) -0.0009(10) -0.0019(11) -0.0008(11)
C24 0.0134(13) 0.0133(13) 0.0253(15) -0.0013(11) 0.0008(12) -0.0014(12)
C25 0.0130(13) 0.0139(14) 0.0312(17) -0.0029(11) -0.0001(12) 0.0007(12)
C26 0.0106(13) 0.0223(15) 0.042(2) 0.0011(11) -0.0007(13) -0.0013(15)
C27 0.0236(16) 0.0138(14) 0.042(2) 0.0024(12) -0.0014(15) -0.0009(14)
C28 0.0112(13) 0.0157(14) 0.0334(18) 0.0017(10) 0.0010(12) 0.0054(12)
C29 0.0158(14) 0.0135(13) 0.0267(16) -0.0007(11) 0.0006(12) 0.0008(11)
C31 0.051(3) 0.052(3) 0.056(3) 0.004(2) -0.015(2) 0.013(2)
C32 0.043(3) 0.076(4) 0.069(4) 0.015(3) 0.019(3) 0.024(3)
C41 0.034(2) 0.032(2) 0.039(2) 0.0016(16) -0.0071(17) -0.0011(17)
C42 0.028(2) 0.039(2) 0.051(3) 0.0064(17) 0.0007(18) -0.001(2)

loop_
_atom_type_symbol
_atom_type_description
_atom_type_scat_dispersion_real
_atom_type_scat_dispersion_imag
_atom_type_scat_source
C C 0.0033 0.0016 'International Tables Vol C Tables 4.2.6.8 and 6.1.1.4'
H H 0.0000 0.0000 'International Tables Vol C Tables 4.2.6.8 and 6.1.1.4'
N N 0.0061 0.0033 'International Tables Vol C Tables 4.2.6.8 and 6.1.1.4'
O O 0.0106 0.0060 'International Tables Vol C Tables 4.2.6.8 and 6.1.1.4'

loop_
_geom_angle_atom_site_label_1
_geom_angle_atom_site_label_2
_geom_angle_atom_site_label_3
_geom_angle
C16 O11 H11A 109.5
C17 O14 H14A 109.5
C19 O17 H17A 109.5
C26 O22 H22A 111.4
C28 O25 H25A 109.5
C29 O28 H28 109.5
C31 N3 C32 113.5(5)
C31 N3 H3A 108.9
C32 N3 H3A 108.9
C31 N3 H3B 108.9
C32 N3 H3B 108.9
H3A N3 H3B 107.7
C42 N4 C41 114.6(3)
C42 N4 H4A 108.6
C41 N4 H4A 108.6
C42 N4 H4B 108.6
C41 N4 H4B 108.6
H4A N4 H4B 107.6
C15 C10 C11 118.7(3)
C15 C10 C16 118.0(3)
C11 C10 C16 123.1(3)
C12 C11 C10 119.4(3)
C12 C11 C17 119.4(3)
C10 C11 C17 121.1(3)
C11 C12 C13 122.2(3)
C11 C12 H12 118.9
C13 C12 H12 118.9
C12 C13 C14 118.5(3)
C12 C13 C18 113.3(3)
C14 C13 C18 128.2(3)
C15 C14 C13 118.3(3)
C15 C14 C19 113.7(3)
C13 C14 C19 127.9(3)
C10 C15 C14 122.8(3)
C10 C15 H15 118.6
C14 C15 H15 118.6
O12 C16 O11 125.4(3)
O12 C16 C10 122.5(3)
O11 C16 C10 112.0(3)
O13 C17 O14 124.8(3)
O13 C17 C11 121.9(3)
O14 C17 C11 113.2(3)
O15 C18 O16 122.8(3)
O15 C18 C13 117.7(3)
O16 C18 C13 119.4(3)
O18 C19 O17 120.8(3)
O18 C19 C14 117.8(3)
O17 C19 C14 121.5(3)
C25 C20 C21 118.4(3)
C25 C20 C26 113.6(3)
C21 C20 C26 128.0(3)
C22 C21 C20 118.3(3)
C22 C21 C27 114.6(3)
C20 C21 C27 127.2(3)
C23 C22 C21 122.9(3)
C23 C22 H22 118.6
C21 C22 H22 118.6
C22 C23 C24 118.9(3)
C22 C23 C28 119.6(3)
C24 C23 C28 121.2(3)
C25 C24 C23 119.0(3)
C25 C24 C29 118.3(3)
C23 C24 C29 122.5(3)
C24 C25 C20 122.6(3)
C24 C25 H25 118.7
C20 C25 H25 118.7
O21 C26 O22 121.7(3)
O21 C26 C20 117.3(3)
O22 C26 C20 121.0(3)
O24 C27 O23 120.9(3)
O24 C27 C21 118.0(3)
O23 C27 C21 121.1(3)
O26 C28 O25 125.5(3)
O26 C28 C23 122.2(3)
O25 C28 C23 112.2(3)
O27 C29 O28 124.7(3)
O27 C29 C24 122.0(3)
O28 C29 C24 113.1(3)
N3 C31 H31A 109.5
N3 C31 H31B 109.5
H31A C31 H31B 109.5
N3 C31 H31C 109.5
H31A C31 H31C 109.5
H31B C31 H31C 109.5
N3 C32 H32A 109.5
N3 C32 H32B 109.5
H32A C32 H32B 109.5
N3 C32 H32C 109.5
H32A C32 H32C 109.5
H32B C32 H32C 109.5
N4 C41 H41A 109.5
N4 C41 H41B 109.5
H41A C41 H41B 109.5
N4 C41 H41C 109.5
H41A C41 H41C 109.5
H41B C41 H41C 109.5
N4 C42 H42A 109.5
N4 C42 H42B 109.5
H42A C42 H42B 109.5
N4 C42 H42C 109.5
H42A C42 H42C 109.5
H42B C42 H42C 109.5

loop_
_geom_bond_atom_site_label_1
_geom_bond_atom_site_label_2
_geom_bond_distance
O11 C16 1.304(5)
O11 H11A 0.8400
O12 C16 1.198(5)
O13 C17 1.208(4)
O14 C17 1.297(4)
O14 H14A 0.8400
O15 C18 1.232(5)
O16 C18 1.274(4)
O17 C19 1.276(4)
O17 H17A 0.8400
O18 C19 1.226(4)
O21 C26 1.233(4)
O22 C26 1.260(4)
O22 H22A 0.8788
O23 C27 1.258(4)
O24 C27 1.248(4)
O25 C28 1.304(4)
O25 H25A 0.8400
O26 C28 1.211(4)
O27 C29 1.214(4)
O28 C29 1.307(4)
O28 H28 0.8400
N3 C31 1.463(6)
N3 C32 1.465(8)
N3 H3A 0.9100
N3 H3B 0.9100
N4 C42 1.479(6)
N4 C41 1.481(5)
N4 H4A 0.9100
N4 H4B 0.9100
C10 C15 1.381(4)
C10 C11 1.396(4)
C10 C16 1.501(4)
C11 C12 1.382(4)
C11 C17 1.501(4)
C12 C13 1.398(4)
C12 H12 0.9500
C13 C14 1.409(4)
C13 C18 1.522(4)
C14 C15 1.396(4)
C14 C19 1.518(4)
C15 H15 0.9500
C20 C25 1.396(4)
C20 C21 1.418(4)
C20 C26 1.523(4)
C21 C22 1.396(4)
C21 C27 1.522(4)
C22 C23 1.384(4)
C22 H22 0.9500
C23 C24 1.400(4)
C23 C28 1.504(4)
C24 C25 1.388(4)
C24 C29 1.504(4)
C25 H25 0.9500
C31 H31A 0.9800
C31 H31B 0.9800
C31 H31C 0.9800
C32 H32A 0.9800
C32 H32B 0.9800
C32 H32C 0.9800
C41 H41A 0.9800
C41 H41B 0.9800
C41 H41C 0.9800
C42 H42A 0.9800
C42 H42B 0.9800
C42 H42C 0.9800

loop_
_geom_hbond_atom_site_label_D
_geom_hbond_atom_site_label_H
_geom_hbond_atom_site_label_A
_geom_hbond_site_symmetry_A
_geom_hbond_distance_DH
_geom_hbond_distance_HA
_geom_hbond_distance_DA
_geom_hbond_angle_DHA
N3 H3A O13 1_545 0.91 1.86 2.762(4) 169
N3 H3B O27 . 0.91 1.99 2.798(5) 147
N4 H4A O26 1_455 0.91 2.32 3.025(4) 134
N4 H4A O27 1_455 0.91 2.49 2.918(4) 110
N4 H4A O12 4_464 0.91 2.19 2.830(5) 127
N4 H4B O16 . 0.91 1.99 2.879(5) 167
O11 H11A O15 1_565 0.84 1.73 2.560(4) 171
O14 H14A O17 1_655 0.84 2.55 3.119(4) 126
O14 H14A O18 1_655 0.84 1.77 2.583(4) 161
O17 H17A O16 . 0.84 1.57 2.409(4) 176
O22 H22A O23 . 0.88 1.49 2.370(4) 179
O25 H25A O21 1_655 0.84 1.75 2.572(4) 164
O25 H25A O22 1_655 0.84 2.59 3.181(4) 129
O28 H28 O24 1_545 0.84 1.74 2.571(3) 168
C32 H32C O15 . 0.98 2.54 3.234(6) 128
C41 H41C O11 1_545 0.98 2.41 3.235(5) 142
C42 H42C O21 . 0.98 2.57 3.519(6) 164

loop_
_geom_torsion_atom_site_label_1
_geom_torsion_atom_site_label_2
_geom_torsion_atom_site_label_3
_geom_torsion_atom_site_label_4
_geom_torsion
C15 C10 C11 C12 -1.0(5)
C16 C10 C11 C12 173.4(3)
C15 C10 C11 C17 174.9(3)
C16 C10 C11 C17 -10.6(5)
C10 C11 C12 C13 2.7(5)
C17 C11 C12 C13 -173.3(3)
C11 C12 C13 C14 -2.7(5)
C11 C12 C13 C18 175.6(3)
C12 C13 C14 C15 0.9(5)
C18 C13 C14 C15 -177.0(3)
C12 C13 C14 C19 -177.3(3)
C18 C13 C14 C19 4.7(6)
C11 C10 C15 C14 -0.7(5)
C16 C10 C15 C14 -175.4(3)
C13 C14 C15 C10 0.7(5)
C19 C14 C15 C10 179.2(3)
C15 C10 C16 O12 123.0(4)
C11 C10 C16 O12 -51.5(5)
C15 C10 C16 O11 -53.8(4)
C11 C10 C16 O11 131.6(4)
C12 C11 C17 O13 150.8(4)
C10 C11 C17 O13 -25.2(5)
C12 C11 C17 O14 -26.7(5)
C10 C11 C17 O14 157.3(3)
C12 C13 C18 O15 14.0(5)
C14 C13 C18 O15 -168.0(4)
C12 C13 C18 O16 -163.2(4)
C14 C13 C18 O16 14.8(6)
C15 C14 C19 O18 -4.7(5)
C13 C14 C19 O18 173.7(4)
C15 C14 C19 O17 175.2(4)
C13 C14 C19 O17 -6.4(6)
C25 C20 C21 C22 1.4(5)
C26 C20 C21 C22 -178.3(3)
C25 C20 C21 C27 -177.2(4)
C26 C20 C21 C27 3.0(6)
C20 C21 C22 C23 0.3(5)
C27 C21 C22 C23 179.1(3)
C21 C22 C23 C24 -2.0(5)
C21 C22 C23 C28 171.1(3)
C22 C23 C24 C25 2.0(5)
C28 C23 C24 C25 -171.1(3)
C22 C23 C24 C29 -172.2(3)
C28 C23 C24 C29 14.7(5)
C23 C24 C25 C20 -0.2(5)
C29 C24 C25 C20 174.2(3)
C21 C20 C25 C24 -1.5(5)
C26 C20 C25 C24 178.3(3)
C25 C20 C26 O21 4.0(5)
C21 C20 C26 O21 -176.3(4)
C25 C20 C26 O22 -173.7(4)
C21 C20 C26 O22 6.1(6)
C22 C21 C27 O24 -4.8(5)
C20 C21 C27 O24 173.9(4)
C22 C21 C27 O23 174.9(4)
C20 C21 C27 O23 -6.4(7)
C22 C23 C28 O26 -138.4(4)
C24 C23 C28 O26 34.7(5)
C22 C23 C28 O25 38.4(5)
C24 C23 C28 O25 -148.6(3)
C25 C24 C29 O27 -138.4(4)
C23 C24 C29 O27 35.8(5)
C25 C24 C29 O28 37.1(5)
C23 C24 C29 O28 -148.6(3)

_cod_database_fobs_code 2241867
